data_7214685
loop_
_publ_author_name
'Hou, Chao'
'Liu, Qing'
'Okamura, Taka-aki'
'Wang, Peng'
'Sun, Wei-Yin'

_publ_section_title
;
 Dynamic porous metal--organic frameworks: synthesis, structure and
 sorption property
;
_journal_issue 24
_journal_name_full CrystEngComm
_journal_page_first 8569
_journal_paper_doi 10.1039/c2ce26533h
_journal_volume 14
_journal_year 2012
_chemical_formula_moiety 'C28 H26 Co N4 O8'
_chemical_formula_sum 'C28 H26 Co N4 O8'
_chemical_formula_weight 605.46
_chemical_name_common (Co(L)(PIN))-dioxane-H2O
_chemical_name_systematic
;
[Co(L)(PIN)]-dioxane-H2O
;
_space_group_IT_number 15
_symmetry_cell_setting monoclinic
_symmetry_Int_Tables_number 15
_symmetry_space_group_name_Hall '-C 2yc'
_symmetry_space_group_name_H-M 'C 1 2/c 1'
_atom_sites_solution_hydrogens geom
_atom_sites_solution_primary direct
_atom_sites_solution_secondary difmap
_audit_creation_date 2012-10-08
_audit_creation_method SHELXL-97
_cell_angle_alpha 90.00
_cell_angle_beta 101.945(11)
_cell_angle_gamma 90.00
_cell_formula_units_Z 8
_cell_length_a 20.512(5)
_cell_length_b 9.9435(19)
_cell_length_c 26.994(5)
_cell_measurement_reflns_used 18404
_cell_measurement_temperature 200
_cell_measurement_theta_max 27.50
_cell_measurement_theta_min 3.09
_cell_volume 5387(2)
_computing_structure_refinement 'SHELXL-97 (Sheldrick, 2008)'
_computing_structure_solution 'SIR92 (Altomare et al., 1994)'
_diffrn_ambient_temperature 200
_diffrn_detector_area_resol_mean 10.00
_diffrn_measured_fraction_theta_full 0.998
_diffrn_measured_fraction_theta_max 0.998
_diffrn_measurement_device_type 'Rigaku RAXIS-RAPID II'
_diffrn_measurement_method \w
_diffrn_radiation_source
;
MicroMax-007HF microfocus rotating anode X-ray generator
;
_diffrn_radiation_type MoK\a
_diffrn_radiation_wavelength 0.71075
_diffrn_reflns_av_R_equivalents 0.0359
_diffrn_reflns_av_sigmaI/netI 0.0321
_diffrn_reflns_limit_h_max 26
_diffrn_reflns_limit_h_min -26
_diffrn_reflns_limit_k_max 12
_diffrn_reflns_limit_k_min -12
_diffrn_reflns_limit_l_max 33
_diffrn_reflns_limit_l_min -35
_diffrn_reflns_number 22979
_diffrn_reflns_theta_full 27.48
_diffrn_reflns_theta_max 27.48
_diffrn_reflns_theta_min 3.09
_exptl_absorpt_coefficient_mu 0.696
_exptl_absorpt_correction_T_max 0.9464
_exptl_absorpt_correction_T_min 0.9211
_exptl_absorpt_correction_type multi-scan
_exptl_absorpt_process_details 'ABSCOR (Rigaku, 1995)'
_exptl_crystal_colour pink
_exptl_crystal_density_diffrn 1.493
_exptl_crystal_density_method 'not measured'
_exptl_crystal_description block
_exptl_crystal_F_000 2504
_exptl_crystal_size_max 0.12
_exptl_crystal_size_mid 0.08
_exptl_crystal_size_min 0.08
_refine_diff_density_max 0.610
_refine_diff_density_min -0.341
_refine_diff_density_rms 0.110
_refine_ls_extinction_method none
_refine_ls_goodness_of_fit_ref 1.052
_refine_ls_hydrogen_treatment mixed
_refine_ls_matrix_type full
_refine_ls_number_parameters 570
_refine_ls_number_reflns 6168
_refine_ls_number_restraints 297
_refine_ls_restrained_S_all 1.067
_refine_ls_R_factor_all 0.0523
_refine_ls_R_factor_gt 0.0435
_refine_ls_shift/su_max 0.002
_refine_ls_shift/su_mean 0.000
_refine_ls_structure_factor_coef Fsqd
_refine_ls_weighting_details 'calc w=1/[\s^2^(Fo^2^)+(0.0424P)^2^+13.2259P] where P=(Fo^2^+2Fc^2^)/3'
_refine_ls_weighting_scheme calc
_refine_ls_wR_factor_gt 0.1019
_refine_ls_wR_factor_ref 0.1058
_reflns_number_gt 5265
_reflns_number_total 6168
_reflns_threshold_expression I>2\s(I)
_cod_data_source_file c2ce26533h.txt
_cod_data_source_block 1
_cod_original_cell_volume 5386.5(19)
_cod_original_sg_symbol_H-M 'C 2/c'
_cod_database_code 7214685

loop_
_symmetry_equiv_pos_as_xyz
'x, y, z'
'-x, y, -z+1/2'
'x+1/2, y+1/2, z'
'-x+1/2, y+1/2, -z+1/2'
'-x, -y, -z'
'x, -y, z-1/2'
'-x+1/2, -y+1/2, -z'
'x+1/2, -y+1/2, z-1/2'

loop_
_atom_site_label
_atom_site_type_symbol
_atom_site_fract_x
_atom_site_fract_y
_atom_site_fract_z
_atom_site_U_iso_or_equiv
_atom_site_adp_type
_atom_site_occupancy
_atom_site_symmetry_multiplicity
_atom_site_calc_flag
_atom_site_refinement_flags
Co1 Co 0.858933(13) 0.95292(3) 0.322870(10) 0.01410(9) Uani 1 1 d .
O1 O 0.44636(8) 0.58228(16) 0.33040(7) 0.0274(4) Uani 1 1 d .
O2 O 0.34999(8) 0.68255(16) 0.32354(7) 0.0295(4) Uani 1 1 d .
O3 O 0.43096(8) 1.30175(15) 0.32680(6) 0.0263(4) Uani 1 1 d .
O4 O 0.33802(9) 1.18598(19) 0.31581(8) 0.0383(5) Uani 1 1 d .
O5 O 0.53431(12) 0.3062(2) 0.41060(9) 0.0507(6) Uani 1 1 d .
H25 H 0.5016(19) 0.311(4) 0.3865(15) 0.061 Uiso 1 1 d .
H26 H 0.5329(19) 0.245(4) 0.4284(14) 0.061 Uiso 1 1 d .
O6 O 0.7171(3) 0.2783(7) 0.4502(2) 0.120(2) Uani 0.724(9) 1 d PDU
O6B O 0.7689(12) 0.252(2) 0.4560(8) 0.129(5) Uani 0.276(9) 1 d PDU
O7 O 0.5733(12) 1.081(3) 0.4798(8) 0.119(5) Uani 0.196(8) 1 d PDU
O7B O 0.5387(7) 1.0997(15) 0.4820(6) 0.104(4) Uani 0.390(9) 1 d PDU
O7C O 0.5130(7) 1.0979(14) 0.4708(5) 0.108(4) Uani 0.413(9) 1 d PDU
O20 O 0.79152(16) 0.8446(3) 0.56798(9) 0.0970(13) Uani 1 1 d .
N11 N 0.75247(8) 0.95726(18) 0.31690(7) 0.0182(4) Uani 1 1 d .
N20 N 0.87888(16) 0.9731(3) 0.55970(13) 0.0246(10) Uani 0.667(8) 1 d P
H8 H 0.9133 1.0174 0.5770 0.030 Uiso 0.667(8) 1 calc PR
N20B N 0.8737(3) 0.9931(7) 0.5933(3) 0.030(2) Uani 0.333(8) 1 d P
H8B H 0.9033 1.0461 0.5840 0.036 Uiso 0.333(8) 1 calc PR
N21 N 0.84886(9) 1.03959(19) 0.74218(7) 0.0199(4) Uani 1 1 d U
N31 N 0.86879(10) 0.9398(2) 0.40368(7) 0.0234(4) Uani 1 1 d U
C1 C 0.54371(10) 0.9506(2) 0.32046(8) 0.0179(4) Uani 1 1 d .
C2 C 0.51226(10) 0.8274(2) 0.32361(8) 0.0190(4) Uani 1 1 d .
H1 H 0.5370 0.7464 0.3245 0.023 Uiso 1 1 calc R
C3 C 0.44497(10) 0.8222(2) 0.32551(8) 0.0181(4) Uani 1 1 d .
C4 C 0.40872(10) 0.9398(2) 0.32442(8) 0.0188(4) Uani 1 1 d .
H2 H 0.3628 0.9358 0.3255 0.023 Uiso 1 1 calc R
C5 C 0.43901(10) 1.0642(2) 0.32178(8) 0.0181(4) Uani 1 1 d .
C6 C 0.50638(10) 1.0688(2) 0.31944(8) 0.0183(4) Uani 1 1 d .
H3 H 0.5272 1.1533 0.3171 0.022 Uiso 1 1 calc R
C12 C 0.71283(10) 0.8550(2) 0.29721(8) 0.0193(4) Uani 1 1 d .
H4 H 0.7320 0.7822 0.2824 0.023 Uiso 1 1 calc R
C13 C 0.64562(10) 0.8500(2) 0.29734(8) 0.0195(4) Uani 1 1 d .
H5 H 0.6198 0.7749 0.2830 0.023 Uiso 1 1 calc R
C14 C 0.61559(10) 0.9550(2) 0.31851(8) 0.0183(4) Uani 1 1 d .
C15 C 0.65633(11) 1.0630(2) 0.33789(10) 0.0267(5) Uani 1 1 d .
H6 H 0.6381 1.1381 0.3521 0.032 Uiso 1 1 calc R
C16 C 0.72334(11) 1.0606(2) 0.33637(10) 0.0267(5) Uani 1 1 d .
H7 H 0.7501 1.1354 0.3497 0.032 Uiso 1 1 calc R
C20 C 0.8328(2) 0.9275(5) 0.58550(19) 0.0340(12) Uani 0.667(8) 1 d P
C20B C 0.8410(5) 0.9066(10) 0.5593(4) 0.043(3) Uani 0.333(8) 1 d P
C22 C 0.7900(4) 0.9981(14) 0.7110(3) 0.0180(14) Uani 0.667(8) 1 d PDU
H9 H 0.7515 0.9887 0.7252 0.022 Uiso 0.667(8) 1 calc PR
C23 C 0.7844(3) 0.9696(9) 0.6600(3) 0.0254(12) Uani 0.667(8) 1 d PDU
H10 H 0.7425 0.9457 0.6396 0.030 Uiso 0.667(8) 1 calc PR
C24 C 0.8401(4) 0.9760(6) 0.6392(2) 0.0231(12) Uani 0.667(8) 1 d PDU
C25 C 0.8992(3) 1.0134(6) 0.6697(3) 0.0259(13) Uani 0.667(8) 1 d PDU
H11 H 0.9388 1.0180 0.6567 0.031 Uiso 0.667(8) 1 calc PR
C26 C 0.9003(4) 1.0446(10) 0.7203(3) 0.0253(17) Uani 0.667(8) 1 d PDU
H12 H 0.9418 1.0716 0.7406 0.030 Uiso 0.667(8) 1 calc PR
C22B C 0.8032(9) 1.005(3) 0.7079(7) 0.029(3) Uani 0.333(8) 1 d PDU
H9B H 0.7609 0.9938 0.7165 0.034 Uiso 0.333(8) 1 calc PR
C23B C 0.8061(6) 0.9799(18) 0.6582(5) 0.025(3) Uani 0.333(8) 1 d PDU
H10B H 0.7685 0.9457 0.6351 0.031 Uiso 0.333(8) 1 calc PR
C24B C 0.8640(6) 1.0055(12) 0.6431(4) 0.016(2) Uani 0.333(8) 1 d PDU
C25B C 0.9159(6) 1.0541(12) 0.6784(4) 0.018(2) Uani 0.333(8) 1 d PDU
H11B H 0.9565 1.0767 0.6687 0.022 Uiso 0.333(8) 1 calc PR
C26B C 0.9102(8) 1.071(2) 0.7283(5) 0.018(3) Uani 0.333(8) 1 d PDU
H12B H 0.9468 1.1034 0.7528 0.021 Uiso 0.333(8) 1 calc PR
C31 C 0.41162(11) 0.6876(2) 0.32676(8) 0.0204(4) Uani 1 1 d .
C32 C 0.8335(7) 0.8662(15) 0.4263(3) 0.0292(19) Uani 0.667(8) 1 d PDU
H13 H 0.8045 0.8040 0.4060 0.035 Uiso 0.667(8) 1 calc PR
C33 C 0.8332(4) 0.8673(8) 0.4775(3) 0.0275(13) Uani 0.667(8) 1 d PDU
H14 H 0.8045 0.8096 0.4912 0.033 Uiso 0.667(8) 1 calc PR
C34 C 0.8759(3) 0.9553(6) 0.5081(2) 0.0208(11) Uani 0.667(8) 1 d PDU
C35 C 0.9184(3) 1.0316(8) 0.4856(2) 0.0281(12) Uani 0.667(8) 1 d PDU
H15 H 0.9501 1.0895 0.5057 0.034 Uiso 0.667(8) 1 calc PR
C36 C 0.9147(5) 1.0235(12) 0.4342(3) 0.0250(14) Uani 0.667(8) 1 d PDU
H16 H 0.9441 1.0761 0.4192 0.030 Uiso 0.667(8) 1 calc PR
C32B C 0.8238(15) 0.844(3) 0.4197(6) 0.024(3) Uani 0.333(8) 1 d PDU
H13B H 0.7964 0.7885 0.3950 0.028 Uiso 0.333(8) 1 calc PR
C33B C 0.8199(10) 0.8307(17) 0.4702(6) 0.035(3) Uani 0.333(8) 1 d PDU
H14B H 0.7924 0.7635 0.4802 0.042 Uiso 0.333(8) 1 calc PR
C34B C 0.8560(6) 0.9152(13) 0.5052(4) 0.024(2) Uani 0.333(8) 1 d PDU
C35B C 0.8974(7) 1.0063(15) 0.4903(5) 0.034(3) Uani 0.333(8) 1 d PDU
H15B H 0.9229 1.0672 0.5137 0.040 Uiso 0.333(8) 1 calc PR
C36B C 0.9011(12) 1.007(3) 0.4391(6) 0.033(3) Uani 0.333(8) 1 d PDU
H16B H 0.9329 1.0667 0.4303 0.039 Uiso 0.333(8) 1 calc PR
C51 C 0.39900(11) 1.1909(2) 0.32108(8) 0.0219(5) Uani 1 1 d .
C61 C 0.6987(6) 0.1537(14) 0.4751(5) 0.140(4) Uani 0.724(9) 1 d PDU
H17 H 0.7262 0.0770 0.4681 0.168 Uiso 0.724(9) 1 calc PR
H18 H 0.6512 0.1315 0.4619 0.168 Uiso 0.724(9) 1 calc PR
C61B C 0.7070(15) 0.195(5) 0.4687(14) 0.131(6) Uani 0.276(9) 1 d PDU
H17B H 0.6834 0.1330 0.4423 0.158 Uiso 0.276(9) 1 calc PR
H18B H 0.6760 0.2656 0.4758 0.158 Uiso 0.276(9) 1 calc PR
C62 C 0.7110(5) 0.1812(15) 0.5322(5) 0.150(4) Uani 0.724(9) 1 d PDU
H19 H 0.6814 0.2541 0.5392 0.180 Uiso 0.724(9) 1 calc PR
H20 H 0.7016 0.0993 0.5504 0.180 Uiso 0.724(9) 1 calc PR
C62B C 0.7420(16) 0.122(2) 0.5164(10) 0.137(6) Uani 0.276(9) 1 d PDU
H19B H 0.7177 0.0425 0.5253 0.165 Uiso 0.276(9) 1 calc PR
H20B H 0.7894 0.1009 0.5174 0.165 Uiso 0.276(9) 1 calc PR
C71 C 0.5039(15) 1.003(4) 0.4555(12) 0.113(5) Uani 0.196(8) 1 d PDU
H21 H 0.4780 1.0782 0.4368 0.136 Uiso 0.196(8) 1 calc PR
H22 H 0.5185 0.9499 0.4288 0.136 Uiso 0.196(8) 1 calc PR
C71B C 0.5297(12) 0.9427(14) 0.4643(6) 0.103(4) Uani 0.390(9) 1 d PDU
H21B H 0.4848 0.9231 0.4438 0.124 Uiso 0.390(9) 1 calc PR
H22B H 0.5645 0.9121 0.4464 0.124 Uiso 0.390(9) 1 calc PR
C71C C 0.5595(8) 0.9618(15) 0.4782(8) 0.116(5) Uani 0.413(9) 1 d PDU
H21C H 0.5848 0.9485 0.4511 0.139 Uiso 0.413(9) 1 calc PR
H22C H 0.5894 0.9552 0.5120 0.139 Uiso 0.413(9) 1 calc PR
C72 C 0.4479(14) 0.916(2) 0.4656(7) 0.076(5) Uani 0.196(8) 1 d PDU
H23 H 0.4596 0.8214 0.4593 0.091 Uiso 0.196(8) 1 calc PR
H24 H 0.4077 0.9382 0.4398 0.091 Uiso 0.196(8) 1 calc PR
C72B C 0.5395(7) 0.8881(16) 0.5175(5) 0.100(4) Uani 0.390(9) 1 d PDU
H23B H 0.5679 0.9463 0.5430 0.121 Uiso 0.390(9) 1 calc PR
H24B H 0.5561 0.7943 0.5206 0.121 Uiso 0.390(9) 1 calc PR
C72C C 0.4982(9) 0.8745(14) 0.4725(5) 0.098(3) Uani 0.413(9) 1 d PDU
H23C H 0.5074 0.7788 0.4664 0.117 Uiso 0.413(9) 1 calc PR
H24C H 0.4609 0.9076 0.4460 0.117 Uiso 0.413(9) 1 calc PR

loop_
_atom_site_aniso_label
_atom_site_aniso_U_11
_atom_site_aniso_U_22
_atom_site_aniso_U_33
_atom_site_aniso_U_23
_atom_site_aniso_U_13
_atom_site_aniso_U_12
Co1 0.01117(14) 0.01433(14) 0.01747(15) -0.00038(11) 0.00455(10) -0.00067(11)
O1 0.0233(8) 0.0158(7) 0.0442(10) -0.0020(7) 0.0101(7) -0.0030(6)
O2 0.0194(8) 0.0203(8) 0.0510(11) -0.0013(7) 0.0123(8) -0.0050(6)
O3 0.0289(9) 0.0145(7) 0.0333(9) -0.0022(6) 0.0016(7) 0.0054(6)
O4 0.0179(8) 0.0360(10) 0.0610(13) -0.0009(9) 0.0082(8) 0.0110(8)
O5 0.0538(14) 0.0446(13) 0.0429(13) 0.0026(10) -0.0148(10) -0.0199(11)
O6 0.103(4) 0.137(5) 0.108(4) -0.006(4) -0.011(3) 0.053(4)
O6B 0.113(7) 0.141(8) 0.123(7) 0.001(7) 0.000(6) 0.044(7)
O7 0.128(8) 0.105(6) 0.120(7) 0.029(6) 0.020(6) -0.019(7)
O7B 0.113(8) 0.090(5) 0.110(6) 0.030(4) 0.031(6) -0.025(6)
O7C 0.114(7) 0.088(5) 0.116(6) 0.048(4) 0.011(6) -0.031(5)
O20 0.130(3) 0.135(3) 0.0382(13) -0.0404(15) 0.0462(15) -0.108(2)
N11 0.0133(8) 0.0194(9) 0.0231(9) -0.0014(7) 0.0066(7) -0.0004(7)
N20 0.0278(17) 0.0298(18) 0.018(2) -0.0035(12) 0.0089(12) -0.0064(14)
N20B 0.034(4) 0.040(4) 0.020(4) -0.003(3) 0.012(3) -0.009(3)
N21 0.0193(9) 0.0228(9) 0.0192(9) 0.0002(7) 0.0074(7) 0.0010(8)
N31 0.0237(10) 0.0286(10) 0.0177(9) -0.0023(8) 0.0037(7) 0.0006(8)
C1 0.0132(9) 0.0168(9) 0.0245(10) -0.0012(8) 0.0060(8) -0.0010(8)
C2 0.0150(10) 0.0145(9) 0.0284(11) -0.0006(8) 0.0065(8) 0.0014(8)
C3 0.0147(10) 0.0151(10) 0.0249(11) -0.0022(8) 0.0053(8) -0.0028(8)
C4 0.0111(9) 0.0199(10) 0.0258(11) -0.0022(8) 0.0042(8) -0.0019(8)
C5 0.0145(10) 0.0174(10) 0.0217(10) -0.0031(8) 0.0025(8) 0.0014(8)
C6 0.0167(10) 0.0136(9) 0.0250(11) -0.0013(8) 0.0049(8) -0.0012(8)
C12 0.0161(10) 0.0181(10) 0.0243(11) -0.0018(8) 0.0060(8) 0.0013(8)
C13 0.0145(10) 0.0177(10) 0.0264(11) -0.0017(8) 0.0044(8) -0.0003(8)
C14 0.0132(9) 0.0170(9) 0.0253(11) 0.0020(8) 0.0056(8) 0.0004(8)
C15 0.0195(11) 0.0194(11) 0.0445(14) -0.0087(10) 0.0142(10) -0.0009(9)
C16 0.0187(11) 0.0213(11) 0.0425(14) -0.0082(10) 0.0115(10) -0.0049(9)
C20 0.039(3) 0.042(2) 0.023(2) -0.0073(18) 0.0134(18) -0.017(2)
C20B 0.062(7) 0.044(5) 0.028(5) -0.004(4) 0.023(5) -0.019(5)
C22 0.014(3) 0.026(3) 0.016(2) -0.0025(19) 0.0058(17) -0.007(3)
C23 0.021(3) 0.036(3) 0.020(2) -0.0046(16) 0.006(2) -0.013(3)
C24 0.021(3) 0.027(3) 0.023(2) -0.0016(17) 0.007(2) -0.006(2)
C25 0.024(3) 0.028(3) 0.030(3) -0.002(2) 0.015(3) -0.005(2)
C26 0.015(3) 0.032(4) 0.026(3) -0.001(2) 0.000(2) -0.005(2)
C22B 0.020(6) 0.032(6) 0.040(5) 0.002(4) 0.021(4) -0.009(6)
C23B 0.013(5) 0.039(5) 0.022(4) -0.003(3) 0.001(4) -0.015(5)
C24B 0.009(5) 0.026(5) 0.012(4) -0.004(3) 0.000(4) -0.003(4)
C25B 0.014(5) 0.027(6) 0.014(4) 0.005(4) 0.006(3) -0.002(4)
C26B 0.011(5) 0.033(7) 0.011(4) -0.003(4) 0.008(4) -0.006(4)
C31 0.0201(11) 0.0188(10) 0.0241(11) -0.0031(8) 0.0087(9) -0.0059(9)
C32 0.032(4) 0.031(5) 0.023(3) -0.008(2) 0.001(3) -0.011(3)
C33 0.037(4) 0.027(4) 0.021(3) -0.006(2) 0.010(3) -0.015(2)
C34 0.020(3) 0.024(3) 0.019(2) -0.006(2) 0.003(2) -0.005(2)
C35 0.020(3) 0.042(3) 0.022(2) -0.007(2) 0.004(2) -0.010(2)
C36 0.022(4) 0.033(4) 0.019(2) -0.004(2) 0.0040(19) -0.012(2)
C32B 0.030(8) 0.033(9) 0.009(4) -0.006(4) 0.008(5) -0.019(4)
C33B 0.048(8) 0.035(8) 0.021(5) -0.016(4) 0.009(5) -0.026(5)
C34B 0.027(6) 0.028(6) 0.017(4) -0.011(4) 0.002(4) -0.019(4)
C35B 0.027(8) 0.047(7) 0.026(5) -0.015(5) 0.001(5) -0.023(5)
C36B 0.027(9) 0.037(7) 0.039(6) 0.000(5) 0.017(4) -0.017(5)
C51 0.0216(11) 0.0217(11) 0.0220(11) -0.0014(8) 0.0038(9) 0.0077(9)
C61 0.134(6) 0.139(8) 0.124(6) 0.012(6) -0.024(5) 0.019(6)
C61B 0.132(8) 0.128(10) 0.120(8) 0.007(8) -0.006(7) -0.001(8)
C62 0.144(8) 0.134(7) 0.164(8) -0.011(6) 0.013(6) 0.043(6)
C62B 0.142(9) 0.127(9) 0.139(9) -0.016(7) 0.021(7) 0.044(7)
C71 0.123(8) 0.107(8) 0.109(8) -0.005(6) 0.024(6) -0.010(6)
C71B 0.114(8) 0.101(7) 0.099(7) -0.010(6) 0.032(6) -0.011(6)
C71C 0.131(8) 0.100(7) 0.116(7) 0.001(6) 0.024(6) -0.010(6)
C72 0.100(8) 0.069(7) 0.060(7) -0.005(6) 0.021(6) -0.008(7)
C72B 0.111(7) 0.094(6) 0.102(6) 0.026(6) 0.033(6) 0.022(6)
C72C 0.124(7) 0.078(5) 0.093(6) 0.003(5) 0.026(5) -0.016(5)

loop_
_atom_type_symbol
_atom_type_description
_atom_type_scat_dispersion_real
_atom_type_scat_dispersion_imag
_atom_type_scat_source
C C 0.0033 0.0016 'International Tables Vol C Tables 4.2.6.8 and 6.1.1.4'
H H 0.0000 0.0000 'International Tables Vol C Tables 4.2.6.8 and 6.1.1.4'
Co Co 0.3494 0.9721 'International Tables Vol C Tables 4.2.6.8 and 6.1.1.4'
N N 0.0061 0.0033 'International Tables Vol C Tables 4.2.6.8 and 6.1.1.4'
O O 0.0106 0.0060 'International Tables Vol C Tables 4.2.6.8 and 6.1.1.4'

loop_
_geom_angle_atom_site_label_1
_geom_angle_atom_site_label_2
_geom_angle_atom_site_label_3
_geom_angle
_geom_angle_site_symmetry_1
_geom_angle_site_symmetry_3
O3 Co1 N21 89.71(7) 3_545 6_575
O3 Co1 N31 89.31(7) 3_545 .
N21 Co1 N31 178.51(7) 6_575 .
O3 Co1 N11 135.30(7) 3_545 .
N21 Co1 N11 92.31(7) 6_575 .
N31 Co1 N11 87.60(7) . .
O3 Co1 O1 82.00(7) 3_545 3
N21 Co1 O1 88.78(7) 6_575 3
N31 Co1 O1 92.20(7) . 3
N11 Co1 O1 142.67(7) . 3
O3 Co1 O2 140.49(6) 3_545 3
N21 Co1 O2 88.99(7) 6_575 3
N31 Co1 O2 92.48(7) . 3
N11 Co1 O2 84.21(6) . 3
O1 Co1 O2 58.49(6) 3 3
C31 O1 Co1 92.42(13) . 3_445
C31 O2 Co1 87.67(13) . 3_445
C51 O3 Co1 105.92(14) . 3_455
H25 O5 H26 113(4) . .
C61 O6 C62 113.7(8) . 7_656
C62B O6B C61B 89(3) 7_656 .
C72 O7 C71 89.9(18) 5_676 .
C72B O7B C71B 91.2(14) 5_676 .
C72C O7C C71C 102.5(12) 5_676 .
C20 O20 C20B 37.4(5) . .
C12 N11 C16 116.81(18) . .
C12 N11 Co1 122.39(14) . .
C16 N11 Co1 120.64(14) . .
C20 N20 C34 125.3(5) . .
C20 N20 H8 117.4 . .
C34 N20 H8 117.4 . .
C20B N20B C24B 124.5(9) . .
C20B N20B H8B 117.8 . .
C24B N20B H8B 117.8 . .
C22B N21 C26 103.4(8) . .
C22B N21 C22 11.6(9) . .
C26 N21 C22 114.8(4) . .
C22B N21 C26B 116.3(9) . .
C26 N21 C26B 15.0(7) . .
C22 N21 C26B 127.9(6) . .
C22B N21 Co1 132.5(8) . 6_576
C26 N21 Co1 122.5(4) . 6_576
C22 N21 Co1 121.0(3) . 6_576
C26B N21 Co1 110.9(5) . 6_576
C36B N31 C32 101.8(7) . .
C36B N31 C36 14.9(7) . .
C32 N31 C36 116.3(5) . .
C36B N31 C32B 113.2(8) . .
C32 N31 C32B 11.4(8) . .
C36 N31 C32B 127.6(7) . .
C36B N31 Co1 132.3(7) . .
C32 N31 Co1 125.3(4) . .
C36 N31 Co1 118.2(3) . .
C32B N31 Co1 114.1(6) . .
C2 C1 C6 118.70(19) . .
C2 C1 C14 120.13(19) . .
C6 C1 C14 121.17(18) . .
C3 C2 C1 120.61(19) . .
C3 C2 H1 119.7 . .
C1 C2 H1 119.7 . .
C4 C3 C2 120.02(19) . .
C4 C3 C31 120.47(19) . .
C2 C3 C31 119.47(19) . .
C3 C4 C5 120.57(19) . .
C3 C4 H2 119.7 . .
C5 C4 H2 119.7 . .
C4 C5 C6 119.15(19) . .
C4 C5 C51 119.82(19) . .
C6 C5 C51 121.03(19) . .
C5 C6 C1 120.95(19) . .
C5 C6 H3 119.5 . .
C1 C6 H3 119.5 . .
N11 C12 C13 123.37(19) . .
N11 C12 H4 118.3 . .
C13 C12 H4 118.3 . .
C12 C13 C14 120.0(2) . .
C12 C13 H5 120.0 . .
C14 C13 H5 120.0 . .
C13 C14 C15 116.71(19) . .
C13 C14 C1 121.24(19) . .
C15 C14 C1 122.05(19) . .
C16 C15 C14 119.8(2) . .
C16 C15 H6 120.1 . .
C14 C15 H6 120.1 . .
N11 C16 C15 123.2(2) . .
N11 C16 H7 118.4 . .
C15 C16 H7 118.4 . .
O20 C20 N20 122.1(5) . .
O20 C20 C24 121.3(4) . .
N20 C20 C24 116.3(4) . .
O20 C20B N20B 120.0(10) . .
O20 C20B C34B 121.9(9) . .
N20B C20B C34B 116.3(9) . .
N21 C22 C23 123.1(5) . .
N21 C22 H9 118.5 . .
C23 C22 H9 118.5 . .
C24 C23 C22 119.4(5) . .
C24 C23 H10 120.3 . .
C22 C23 H10 120.3 . .
C25 C24 C23 118.3(5) . .
C25 C24 C20 124.5(5) . .
C23 C24 C20 116.9(5) . .
C24 C25 C26 118.8(6) . .
C24 C25 H11 120.6 . .
C26 C25 H11 120.6 . .
N21 C26 C25 125.4(6) . .
N21 C26 H12 117.3 . .
C25 C26 H12 117.3 . .
N21 C22B C23B 127.4(13) . .
N21 C22B H9B 116.3 . .
C23B C22B H9B 116.3 . .
C24B C23B C22B 118.4(11) . .
C24B C23B H10B 120.8 . .
C22B C23B H10B 120.8 . .
C23B C24B C25B 117.5(9) . .
C23B C24B N20B 125.2(10) . .
C25B C24B N20B 117.2(10) . .
C24B C25B C26B 120.9(10) . .
C24B C25B H11B 119.6 . .
C26B C25B H11B 119.6 . .
C25B C26B N21 119.2(10) . .
C25B C26B H12B 120.4 . .
N21 C26B H12B 120.4 . .
O2 C31 O1 121.3(2) . .
O2 C31 C3 119.5(2) . .
O1 C31 C3 119.24(19) . .
N31 C32 C33 126.6(6) . .
N31 C32 H13 116.7 . .
C33 C32 H13 116.7 . .
C32 C33 C34 117.8(6) . .
C32 C33 H14 121.1 . .
C34 C33 H14 121.1 . .
C33 C34 C35 117.5(5) . .
C33 C34 N20 124.6(6) . .
C35 C34 N20 117.8(6) . .
C36 C35 C34 120.0(5) . .
C36 C35 H15 120.0 . .
C34 C35 H15 120.0 . .
C35 C36 N31 121.4(5) . .
C35 C36 H16 119.3 . .
N31 C36 H16 119.3 . .
C33B C32B N31 121.4(12) . .
C33B C32B H13B 119.3 . .
N31 C32B H13B 119.3 . .
C34B C33B C32B 119.5(12) . .
C34B C33B H14B 120.2 . .
C32B C33B H14B 120.2 . .
C35B C34B C33B 119.2(10) . .
C35B C34B C20B 124.9(10) . .
C33B C34B C20B 115.7(11) . .
C34B C35B C36B 117.3(11) . .
C34B C35B H15B 121.3 . .
C36B C35B H15B 121.3 . .
N31 C36B C35B 129.2(12) . .
N31 C36B H16B 115.4 . .
C35B C36B H16B 115.4 . .
O4 C51 O3 122.3(2) . .
O4 C51 C5 120.5(2) . .
O3 C51 C5 117.22(19) . .
O6 C61 C62 107.4(10) . .
O6 C61 H17 110.2 . .
C62 C61 H17 110.2 . .
O6 C61 H18 110.2 . .
C62 C61 H18 110.2 . .
H17 C61 H18 108.5 . .
O6B C61B C62B 96(2) . .
O6B C61B H17B 112.6 . .
C62B C61B H17B 112.6 . .
O6B C61B H18B 112.6 . .
C62B C61B H18B 112.6 . .
H17B C61B H18B 110.1 . .
O6 C62 C61 108.2(10) 7_656 .
O6 C62 H19 110.0 7_656 .
C61 C62 H19 110.0 . .
O6 C62 H20 110.0 7_656 .
C61 C62 H20 110.0 . .
H19 C62 H20 108.4 . .
O6B C62B C61B 86(2) 7_656 .
O6B C62B H19B 114.3 7_656 .
C61B C62B H19B 114.3 . .
O6B C62B H20B 114.3 7_656 .
C61B C62B H20B 114.3 . .
H19B C62B H20B 111.5 . .
C72 C71 O7 146(3) . .
C72 C71 H21 100.2 . .
O7 C71 H21 100.2 . .
C72 C71 H22 100.2 . .
O7 C71 H22 100.2 . .
H21 C71 H22 104.2 . .
C72B C71B O7B 94.7(13) . .
C72B C71B H21B 112.8 . .
O7B C71B H21B 112.8 . .
C72B C71B H22B 112.8 . .
O7B C71B H22B 112.8 . .
H21B C71B H22B 110.2 . .
C72C C71C O7C 90.6(11) . .
C72C C71C H21C 113.5 . .
O7C C71C H21C 113.5 . .
C72C C71C H22C 113.5 . .
O7C C71C H22C 113.5 . .
H21C C71C H22C 110.8 . .
C71 C72 O7 121(2) . 5_676
C71 C72 H23 107.1 . .
O7 C72 H23 107.1 5_676 .
C71 C72 H24 107.1 . .
O7 C72 H24 107.1 5_676 .
H23 C72 H24 106.8 . .
C71B C72B O7B 92.5(13) . 5_676
C71B C72B H23B 113.2 . .
O7B C72B H23B 113.2 5_676 .
C71B C72B H24B 113.2 . .
O7B C72B H24B 113.2 5_676 .
H23B C72B H24B 110.6 . .
C71C C72C O7C 94.8(12) . 5_676
C71C C72C H23C 112.8 . .
O7C C72C H23C 112.8 5_676 .
C71C C72C H24C 112.8 . .
O7C C72C H24C 112.8 5_676 .
H23C C72C H24C 110.2 . .

loop_
_geom_bond_atom_site_label_1
_geom_bond_atom_site_label_2
_geom_bond_distance
_geom_bond_site_symmetry_2
Co1 O3 2.0949(16) 3_545
Co1 N21 2.1462(18) 6_575
Co1 N31 2.1525(19) .
Co1 N11 2.1566(18) .
Co1 O1 2.1820(16) 3
Co1 O2 2.2911(17) 3
O1 C31 1.259(3) .
O1 Co1 2.1820(16) 3_445
O2 C31 1.250(3) .
O2 Co1 2.2911(17) 3_445
O3 C51 1.275(3) .
O3 Co1 2.0949(16) 3_455
O4 C51 1.230(3) .
O5 H25 0.83(4) .
O5 H26 0.78(4) .
O6 C61 1.495(9) .
O6 C62 1.506(9) 7_656
O6B C62B 1.494(11) 7_656
O6B C61B 1.495(11) .
O7 C72 1.620(11) 5_676
O7 C71 1.635(11) .
O7B C72B 1.613(10) 5_676
O7B C71B 1.632(10) .
O7C C72C 1.619(10) 5_676
O7C C71C 1.644(10) .
O20 C20 1.206(5) .
O20 C20B 1.250(10) .
N11 C12 1.341(3) .
N11 C16 1.348(3) .
N20 C20 1.363(6) .
N20 C34 1.393(6) .
N20 H8 0.8800 .
N20B C20B 1.334(14) .
N20B C24B 1.402(12) .
N20B H8B 0.8800 .
N21 C22B 1.223(19) .
N21 C26 1.312(9) .
N21 C22 1.385(7) .
N21 C26B 1.420(15) .
N21 Co1 2.1462(18) 6_576
N31 C36B 1.239(19) .
N31 C32 1.270(10) .
N31 C36 1.391(8) .
N31 C32B 1.456(17) .
C1 C2 1.395(3) .
C1 C6 1.399(3) .
C1 C14 1.487(3) .
C2 C3 1.393(3) .
C2 H1 0.9500 .
C3 C4 1.383(3) .
C3 C31 1.507(3) .
C4 C5 1.393(3) .
C4 H2 0.9500 .
C5 C6 1.397(3) .
C5 C51 1.502(3) .
C6 H3 0.9500 .
C12 C13 1.380(3) .
C12 H4 0.9500 .
C13 C14 1.393(3) .
C13 H5 0.9500 .
C14 C15 1.395(3) .
C15 C16 1.384(3) .
C15 H6 0.9500 .
C16 H7 0.9500 .
C20 C24 1.506(8) .
C20B C34B 1.554(16) .
C22 C23 1.387(7) .
C22 H9 0.9500 .
C23 C24 1.375(6) .
C23 H10 0.9500 .
C24 C25 1.369(7) .
C25 C26 1.396(8) .
C25 H11 0.9500 .
C26 H12 0.9500 .
C22B C23B 1.378(14) .
C22B H9B 0.9500 .
C23B C24B 1.358(11) .
C23B H10B 0.9500 .
C24B C25B 1.361(10) .
C25B C26B 1.386(12) .
C25B H11B 0.9500 .
C26B H12B 0.9500 .
C32 C33 1.384(8) .
C32 H13 0.9500 .
C33 C34 1.385(7) .
C33 H14 0.9500 .
C34 C35 1.387(7) .
C35 C36 1.377(7) .
C35 H15 0.9500 .
C36 H16 0.9500 .
C32B C33B 1.387(13) .
C32B H13B 0.9500 .
C33B C34B 1.363(10) .
C33B H14B 0.9500 .
C34B C35B 1.359(12) .
C35B C36B 1.400(14) .
C35B H15B 0.9500 .
C36B H16B 0.9500 .
C61 C62 1.535(15) .
C61 H17 0.9900 .
C61 H18 0.9900 .
C61B C62B 1.52(2) .
C61B H17B 0.9900 .
C61B H18B 0.9900 .
C62 O6 1.506(9) 7_656
C62 H19 0.9900 .
C62 H20 0.9900 .
C62B O6B 1.494(11) 7_656
C62B H19B 0.9900 .
C62B H20B 0.9900 .
C71 C72 1.512(15) .
C71 H21 0.9900 .
C71 H22 0.9900 .
C71B C72B 1.510(14) .
C71B H21B 0.9900 .
C71B H22B 0.9900 .
C71C C72C 1.510(14) .
C71C H21C 0.9900 .
C71C H22C 0.9900 .
C72 O7 1.620(11) 5_676
C72 H23 0.9900 .
C72 H24 0.9900 .
C72B O7B 1.613(10) 5_676
C72B H23B 0.9900 .
C72B H24B 0.9900 .
C72C O7C 1.619(10) 5_676
C72C H23C 0.9900 .
C72C H24C 0.9900 .

loop_
_geom_torsion_atom_site_label_1
_geom_torsion_atom_site_label_2
_geom_torsion_atom_site_label_3
_geom_torsion_atom_site_label_4
_geom_torsion
_geom_torsion_site_symmetry_1
_geom_torsion_site_symmetry_4
O3 Co1 N11 C12 -24.3(2) 3_545 .
N21 Co1 N11 C12 67.67(17) 6_575 .
N31 Co1 N11 C12 -110.84(17) . .
O1 Co1 N11 C12 158.68(15) 3 .
O2 Co1 N11 C12 156.42(17) 3 .
O3 Co1 N11 C16 151.01(17) 3_545 .
N21 Co1 N11 C16 -117.06(18) 6_575 .
N31 Co1 N11 C16 64.42(18) . .
O1 Co1 N11 C16 -26.1(2) 3 .
O2 Co1 N11 C16 -28.31(18) 3 .
O3 Co1 N31 C36B 97(2) 3_545 .
N21 Co1 N31 C36B 146(3) 6_575 .
N11 Co1 N31 C36B -127(2) . .
O1 Co1 N31 C36B 15(2) 3 .
O2 Co1 N31 C36B -43(2) 3 .
O3 Co1 N31 C32 -92.5(10) 3_545 .
N21 Co1 N31 C32 -44(3) 6_575 .
N11 Co1 N31 C32 42.9(10) . .
O1 Co1 N31 C32 -174.4(10) 3 .
O2 Co1 N31 C32 127.0(10) 3 .
O3 Co1 N31 C36 91.4(7) 3_545 .
N21 Co1 N31 C36 140(3) 6_575 .
N11 Co1 N31 C36 -133.3(7) . .
O1 Co1 N31 C36 9.4(7) 3 .
O2 Co1 N31 C36 -49.2(7) 3 .
O3 Co1 N31 C32B -90.2(17) 3_545 .
N21 Co1 N31 C32B -41(3) 6_575 .
N11 Co1 N31 C32B 45.2(17) . .
O1 Co1 N31 C32B -172.1(17) 3 .
O2 Co1 N31 C32B 129.3(17) 3 .
C6 C1 C2 C3 0.2(3) . .
C14 C1 C2 C3 179.9(2) . .
C1 C2 C3 C4 -0.2(3) . .
C1 C2 C3 C31 177.5(2) . .
C2 C3 C4 C5 -0.4(3) . .
C31 C3 C4 C5 -178.1(2) . .
C3 C4 C5 C6 1.0(3) . .
C3 C4 C5 C51 -179.5(2) . .
C4 C5 C6 C1 -0.9(3) . .
C51 C5 C6 C1 179.54(19) . .
C2 C1 C6 C5 0.3(3) . .
C14 C1 C6 C5 -179.4(2) . .
C16 N11 C12 C13 -1.7(3) . .
Co1 N11 C12 C13 173.69(16) . .
N11 C12 C13 C14 0.2(3) . .
C12 C13 C14 C15 1.3(3) . .
C12 C13 C14 C1 -178.3(2) . .
C2 C1 C14 C13 29.5(3) . .
C6 C1 C14 C13 -150.9(2) . .
C2 C1 C14 C15 -150.1(2) . .
C6 C1 C14 C15 29.5(3) . .
C13 C14 C15 C16 -1.3(3) . .
C1 C14 C15 C16 178.3(2) . .
C12 N11 C16 C15 1.7(4) . .
Co1 N11 C16 C15 -173.80(19) . .
C14 C15 C16 N11 -0.2(4) . .
C20B O20 C20 N20 3.7(8) . .
C20B O20 C20 C24 -170.4(11) . .
C34 N20 C20 O20 14.9(7) . .
C34 N20 C20 C24 -170.8(4) . .
C20 O20 C20B N20B 1.6(6) . .
C20 O20 C20B C34B -162.6(16) . .
C24B N20B C20B O20 11.3(15) . .
C24B N20B C20B C34B 176.3(9) . .
C22B N21 C22 C23 6(10) . .
C26 N21 C22 C23 -2.8(16) . .
C26B N21 C22 C23 6(2) . .
Co1 N21 C22 C23 -168.6(9) 6_576 .
N21 C22 C23 C24 3.2(17) . .
C22 C23 C24 C25 -1.3(13) . .
C22 C23 C24 C20 172.6(9) . .
O20 C20 C24 C25 146.9(6) . .
N20 C20 C24 C25 -27.4(8) . .
O20 C20 C24 C23 -26.5(9) . .
N20 C20 C24 C23 159.1(6) . .
C23 C24 C25 C26 -0.7(10) . .
C20 C24 C25 C26 -174.0(7) . .
C22B N21 C26 C25 -1(2) . .
C22 N21 C26 C25 0.7(14) . .
C26B N21 C26 C25 -152(6) . .
Co1 N21 C26 C25 166.3(7) 6_576 .
C24 C25 C26 N21 1.0(13) . .
C26 N21 C22B C23B -1(4) . .
C22 N21 C22B C23B -173(14) . .
C26B N21 C22B C23B 7(4) . .
Co1 N21 C22B C23B -166.6(19) 6_576 .
N21 C22B C23B C24B -6(4) . .
C22B C23B C24B C25B 0(3) . .
C22B C23B C24B N20B -176.0(19) . .
C20B N20B C24B C23B -29.5(18) . .
C20B N20B C24B C25B 154.3(10) . .
C23B C24B C25B C26B 3(2) . .
N20B C24B C25B C26B 179.2(14) . .
C24B C25B C26B N21 -1(2) . .
C22B N21 C26B C25B -3(3) . .
C26 N21 C26B C25B 28(4) . .
C22 N21 C26B C25B -3(2) . .
Co1 N21 C26B C25B 171.5(13) 6_576 .
Co1 O2 C31 O1 -3.4(2) 3_445 .
Co1 O2 C31 C3 175.75(18) 3_445 .
Co1 O1 C31 O2 3.5(2) 3_445 .
Co1 O1 C31 C3 -175.59(17) 3_445 .
C4 C3 C31 O2 4.5(3) . .
C2 C3 C31 O2 -173.1(2) . .
C4 C3 C31 O1 -176.3(2) . .
C2 C3 C31 O1 6.0(3) . .
C36B N31 C32 C33 1(2) . .
C36 N31 C32 C33 5(2) . .
C32B N31 C32 C33 178(13) . .
Co1 N31 C32 C33 -171.7(11) . .
N31 C32 C33 C34 -1(2) . .
C32 C33 C34 C35 -3.0(13) . .
C32 C33 C34 N20 176.5(10) . .
C20 N20 C34 C33 -13.2(8) . .
C20 N20 C34 C35 166.4(5) . .
C33 C34 C35 C36 3.4(12) . .
N20 C34 C35 C36 -176.2(8) . .
C34 C35 C36 N31 0.1(16) . .
C36B N31 C36 C35 10(7) . .
C32 N31 C36 C35 -4.0(17) . .
C32B N31 C36 C35 -6(2) . .
Co1 N31 C36 C35 172.6(8) . .
C36B N31 C32B C33B -1(4) . .
C32 N31 C32B C33B -4(9) . .
C36 N31 C32B C33B 4(4) . .
Co1 N31 C32B C33B -175(2) . .
N31 C32B C33B C34B 4(4) . .
C32B C33B C34B C35B -3(3) . .
C32B C33B C34B C20B 172(2) . .
O20 C20B C34B C35B 162.4(12) . .
N20B C20B C34B C35B -2.3(18) . .
O20 C20B C34B C33B -12.3(18) . .
N20B C20B C34B C33B -177.0(13) . .
C33B C34B C35B C36B -1(3) . .
C20B C34B C35B C36B -175.1(18) . .
C32 N31 C36B C35B -3(3) . .
C36 N31 C36B C35B -170(11) . .
C32B N31 C36B C35B -4(4) . .
Co1 N31 C36B C35B 168.9(18) . .
C34B C35B C36B N31 4(4) . .
Co1 O3 C51 O4 -1.5(3) 3_455 .
Co1 O3 C51 C5 179.38(15) 3_455 .
C4 C5 C51 O4 -10.1(3) . .
C6 C5 C51 O4 169.5(2) . .
C4 C5 C51 O3 169.1(2) . .
C6 C5 C51 O3 -11.4(3) . .
C62 O6 C61 C62 60.2(14) 7_656 .
C62B O6B C61B C62B -94(3) 7_656 .
O6 C61 C62 O6 -56.8(14) . 7_656
O6B C61B C62B O6B 91(3) . 7_656
C72 O7 C71 C72 -23(7) 5_676 .
C72B O7B C71B C72B -87.4(14) 5_676 .
C72C O7C C71C C72C 84.9(13) 5_676 .
O7 C71 C72 O7 27(8) . 5_676
O7B C71B C72B O7B 88.6(15) . 5_676
O7C C71C C72C O7C -77.4(12) . 5_676
